data_7237450
loop_
_publ_author_name
'Wang, Ren-Tzong'
'Lee, Gene-Hsiang'
'Lai, Chung K.'

_publ_section_title
;
 Anion-induced ionic liquid crystals of diphenylviologens
;
_journal_issue 35
_journal_name_full 'Journal of Materials Chemistry C'
_journal_page_first 9430
_journal_paper_doi 10.1039/C8TC03090A
_journal_volume 6
_journal_year 2018
_chemical_formula_sum 'C46 H67 B2 F8 N2 O2.5'
_chemical_formula_weight 861.63
_space_group_crystal_system triclinic
_space_group_IT_number 2
_space_group_name_Hall '-P 1'
_space_group_name_H-M_alt 'P -1'
_atom_sites_solution_hydrogens mixed
_audit_creation_method SHELXL-2014/7
_audit_update_record
;
2018-04-23 deposited with the CCDC.
2018-08-07 downloaded from the CCDC.
;
_cell_angle_alpha 98.0699(10)
_cell_angle_beta 93.6023(11)
_cell_angle_gamma 93.0372(11)
_cell_formula_units_Z 2
_cell_length_a 7.7273(2)
_cell_length_b 10.0812(3)
_cell_length_c 30.1503(9)
_cell_measurement_reflns_used 9990
_cell_measurement_temperature 200(2)
_cell_measurement_theta_max 70.24
_cell_measurement_theta_min 2.97
_cell_volume 2316.33(11)
_computing_cell_refinement 'Bruker SAINT'
_computing_data_collection 'Bruker APEX3'
_computing_data_reduction 'Bruker SAINT'
_computing_molecular_graphics 'Bruker SHELXTL'
_computing_publication_material 'Bruker SHELXTL'
_computing_structure_refinement 'SHELXL-2014/7 (Sheldrick, 2014)'
_computing_structure_solution 'SHELXS-97 (Sheldrick 2008)'
_diffrn_ambient_temperature 200(2)
_diffrn_measured_fraction_theta_full 0.997
_diffrn_measured_fraction_theta_max 0.996
_diffrn_measurement_device_type 'Bruker D8 VENTURE'
_diffrn_measurement_method '\f and \w scans'
_diffrn_radiation_type CuK\a
_diffrn_radiation_wavelength 1.54178
_diffrn_reflns_av_R_equivalents 0.0230
_diffrn_reflns_av_unetI/netI 0.0395
_diffrn_reflns_Laue_measured_fraction_full 0.997
_diffrn_reflns_Laue_measured_fraction_max 0.996
_diffrn_reflns_limit_h_max 9
_diffrn_reflns_limit_h_min -9
_diffrn_reflns_limit_k_max 12
_diffrn_reflns_limit_k_min -12
_diffrn_reflns_limit_l_max 36
_diffrn_reflns_limit_l_min -36
_diffrn_reflns_number 14828
_diffrn_reflns_point_group_measured_fraction_full 0.997
_diffrn_reflns_point_group_measured_fraction_max 0.996
_diffrn_reflns_theta_full 67.679
_diffrn_reflns_theta_max 69.985
_diffrn_reflns_theta_min 2.968
_exptl_absorpt_coefficient_mu 0.808
_exptl_absorpt_correction_T_max 0.7533
_exptl_absorpt_correction_T_min 0.5471
_exptl_absorpt_correction_type multi-scan
_exptl_absorpt_process_details 'SADABS (Bruker, 2015)'
_exptl_crystal_colour colourless
_exptl_crystal_density_diffrn 1.235
_exptl_crystal_description plate
_exptl_crystal_F_000 918
_exptl_crystal_size_max 0.353
_exptl_crystal_size_mid 0.223
_exptl_crystal_size_min 0.026
_refine_diff_density_max 0.796
_refine_diff_density_min -0.614
_refine_diff_density_rms 0.059
_refine_ls_extinction_method none
_refine_ls_goodness_of_fit_ref 1.041
_refine_ls_hydrogen_treatment constr
_refine_ls_matrix_type full
_refine_ls_number_parameters 572
_refine_ls_number_reflns 8748
_refine_ls_number_restraints 16
_refine_ls_restrained_S_all 1.069
_refine_ls_R_factor_all 0.0845
_refine_ls_R_factor_gt 0.0692
_refine_ls_shift/su_max 0.002
_refine_ls_shift/su_mean 0.000
_refine_ls_structure_factor_coef Fsqd
_refine_ls_weighting_details 'w=1/[\s^2^(Fo^2^)+(0.0912P)^2^+2.0008P] where P=(Fo^2^+2Fc^2^)/3'
_refine_ls_weighting_scheme calc
_refine_ls_wR_factor_gt 0.1827
_refine_ls_wR_factor_ref 0.1960
_reflns_Friedel_coverage 0.000
_reflns_number_gt 6927
_reflns_number_total 8748
_reflns_threshold_expression 'I > 2\s(I)'
_cod_data_source_file c8tc03090a2.cif
_cod_data_source_block ic17843
_cod_original_cell_volume 2316.32(11)
_cod_original_formula_sum 'C46 H67 B2 F8 N2 O2.50'
_cod_database_code 7237450
_shelx_shelxl_version_number 2014/7
_shelx_space_group_comment
; 
The symmetry employed for this shelxl refinement is uniquely defined 
by the following loop, which should always be used as a source of 
symmetry information in preference to the above space-group names. 
They are only intended as comments. 
;
_shelx_estimated_absorpt_t_min 0.764
_shelx_estimated_absorpt_t_max 0.979

loop_
_space_group_symop_operation_xyz
'x, y, z'
'-x, -y, -z'

loop_
_atom_site_label
_atom_site_type_symbol
_atom_site_fract_x
_atom_site_fract_y
_atom_site_fract_z
_atom_site_U_iso_or_equiv
_atom_site_adp_type
_atom_site_occupancy
_atom_site_site_symmetry_order
_atom_site_calc_flag
_atom_site_refinement_flags_posn
_atom_site_refinement_flags_adp
_atom_site_refinement_flags_occupancy
_atom_site_disorder_assembly
_atom_site_disorder_group
O1 O 0.5516(2) 0.64655(18) 0.30477(5) 0.0352(4) Uani 1 1 d . . . . .
N1 N 0.5289(2) 0.56837(18) 0.11764(6) 0.0255(4) Uani 1 1 d . . . . .
C1 C 0.5239(3) 0.6698(2) 0.09328(7) 0.0311(5) Uani 1 1 d . . . . .
H1 H 0.5286 0.7597 0.1081 0.037 Uiso 1 1 calc R U . . .
C2 C 0.5122(3) 0.6454(2) 0.04729(7) 0.0331(5) Uani 1 1 d . . . . .
H2 H 0.5078 0.7183 0.0305 0.040 Uiso 1 1 calc R U . . .
C3 C 0.5067(3) 0.5147(2) 0.02496(7) 0.0259(4) Uani 1 1 d . . . . .
C4 C 0.5141(3) 0.4113(2) 0.05130(8) 0.0339(5) Uani 1 1 d . . . . .
H4 H 0.5119 0.3207 0.0373 0.041 Uiso 1 1 calc R U . . .
C5 C 0.5245(3) 0.4399(2) 0.09715(8) 0.0333(5) Uani 1 1 d . . . . .
H5 H 0.5288 0.3688 0.1147 0.040 Uiso 1 1 calc R U . . .
C6 C 0.5355(3) 0.5942(2) 0.16628(7) 0.0259(4) Uani 1 1 d . . . . .
C7 C 0.6528(3) 0.5298(3) 0.19114(8) 0.0367(6) Uani 1 1 d . . . . .
H7 H 0.7310 0.4716 0.1765 0.044 Uiso 1 1 calc R U . . .
C8 C 0.6549(3) 0.5510(3) 0.23729(8) 0.0391(6) Uani 1 1 d . . . . .
H8 H 0.7350 0.5072 0.2546 0.047 Uiso 1 1 calc R U . . .
C9 C 0.5405(3) 0.6363(2) 0.25885(7) 0.0279(5) Uani 1 1 d . . . . .
C10 C 0.4269(3) 0.7027(2) 0.23377(7) 0.0279(5) Uani 1 1 d . . . . .
H10 H 0.3507 0.7628 0.2484 0.034 Uiso 1 1 calc R U . . .
C11 C 0.4244(3) 0.6813(2) 0.18712(7) 0.0279(5) Uani 1 1 d . . . . .
H11 H 0.3464 0.7266 0.1697 0.033 Uiso 1 1 calc R U . . .
C12 C 0.4258(3) 0.7215(2) 0.32843(7) 0.0309(5) Uani 1 1 d . . . . .
H12A H 0.3071 0.6837 0.3178 0.037 Uiso 1 1 calc R U . . .
H12B H 0.4359 0.8163 0.3231 0.037 Uiso 1 1 calc R U . . .
C13 C 0.4595(3) 0.7134(2) 0.37791(7) 0.0300(5) Uani 1 1 d . . . . .
H13A H 0.5823 0.7425 0.3873 0.036 Uiso 1 1 calc R U . . .
H13B H 0.4405 0.6190 0.3830 0.036 Uiso 1 1 calc R U . . .
C14 C 0.3420(3) 0.8005(2) 0.40676(7) 0.0300(5) Uani 1 1 d . . . . .
H14A H 0.2193 0.7707 0.3975 0.036 Uiso 1 1 calc R U . . .
H14B H 0.3601 0.8947 0.4013 0.036 Uiso 1 1 calc R U . . .
C15 C 0.3751(3) 0.7950(2) 0.45681(7) 0.0285(5) Uani 1 1 d . . . . .
H15A H 0.4988 0.8219 0.4658 0.034 Uiso 1 1 calc R U . . .
H15B H 0.3534 0.7012 0.4623 0.034 Uiso 1 1 calc R U . . .
C16 C 0.2621(3) 0.8852(2) 0.48611(7) 0.0302(5) Uani 1 1 d . . . . .
H16A H 0.2835 0.9789 0.4805 0.036 Uiso 1 1 calc R U . . .
H16B H 0.1384 0.8582 0.4771 0.036 Uiso 1 1 calc R U . . .
C17 C 0.2947(3) 0.8804(2) 0.53622(7) 0.0293(5) Uani 1 1 d . . . . .
H17A H 0.4188 0.9062 0.5452 0.035 Uiso 1 1 calc R U . . .
H17B H 0.2714 0.7870 0.5419 0.035 Uiso 1 1 calc R U . . .
C18 C 0.1833(3) 0.9725(2) 0.56538(7) 0.0304(5) Uani 1 1 d . . . . .
H18A H 0.2064 1.0658 0.5595 0.036 Uiso 1 1 calc R U . . .
H18B H 0.0593 0.9466 0.5564 0.036 Uiso 1 1 calc R U . . .
C19 C 0.2152(3) 0.9688(2) 0.61552(7) 0.0307(5) Uani 1 1 d . . . . .
H19A H 0.3394 0.9934 0.6245 0.037 Uiso 1 1 calc R U . . .
H19B H 0.1898 0.8760 0.6216 0.037 Uiso 1 1 calc R U . . .
C20 C 0.1049(3) 1.0632(2) 0.64407(7) 0.0329(5) Uani 1 1 d . . . . .
H20A H 0.1309 1.1559 0.6380 0.039 Uiso 1 1 calc R U . . .
H20B H -0.0191 1.0389 0.6348 0.039 Uiso 1 1 calc R U . . .
C21 C 0.1335(3) 1.0609(3) 0.69430(8) 0.0339(5) Uani 1 1 d . . . . .
H21A H 0.1047 0.9688 0.7006 0.041 Uiso 1 1 calc R U . . .
H21B H 0.2579 1.0833 0.7036 0.041 Uiso 1 1 calc R U . . .
C22 C 0.0255(4) 1.1578(3) 0.72229(8) 0.0422(6) Uani 1 1 d . . . . .
H22A H 0.0560 1.2500 0.7164 0.051 Uiso 1 1 calc R U . . .
H22B H -0.0987 1.1363 0.7125 0.051 Uiso 1 1 calc R U . . .
C23 C 0.0501(5) 1.1547(3) 0.77245(9) 0.0548(8) Uani 1 1 d . . . . .
H23A H 0.0022 1.0685 0.7793 0.082 Uiso 1 1 calc R U . . .
H23B H -0.0104 1.2278 0.7885 0.082 Uiso 1 1 calc R U . . .
H23C H 0.1743 1.1658 0.7820 0.082 Uiso 1 1 calc R U . . .
B1 B 0.0187(4) 0.6157(3) 0.09343(10) 0.0395(6) Uani 1 1 d D . . . .
F1 F 0.0773(5) 0.7343(2) 0.12057(9) 0.0678(9) Uani 0.744(2) 1 d D . P A 1
F2 F -0.1030(5) 0.5399(4) 0.11361(11) 0.0696(10) Uani 0.744(2) 1 d D . P A 1
F3 F -0.0526(4) 0.6386(3) 0.05208(10) 0.0609(8) Uani 0.744(2) 1 d D . P A 1
F4 F 0.1583(4) 0.5318(3) 0.0899(2) 0.0724(11) Uani 0.744(2) 1 d D . P A 1
F1' F -0.0317(13) 0.7309(7) 0.1183(3) 0.0678(9) Uani 0.256(2) 1 d D . P A 2
F2' F -0.1134(17) 0.5279(15) 0.0953(4) 0.0696(10) Uani 0.256(2) 1 d D . P A 2
F3' F 0.0314(13) 0.6479(11) 0.0514(3) 0.0609(8) Uani 0.256(2) 1 d D . P A 2
F4' F 0.1765(13) 0.5713(12) 0.0974(9) 0.0724(11) Uani 0.256(2) 1 d D . P A 2
O2 O 1.0513(2) 0.42976(17) 0.28624(5) 0.0360(4) Uani 1 1 d . . . . .
N2 N 1.0082(2) 0.15907(18) 0.11126(6) 0.0262(4) Uani 1 1 d . . . . .
C24 C 1.0061(4) 0.2330(2) 0.07729(8) 0.0435(7) Uani 1 1 d . . . . .
H24 H 1.0055 0.3280 0.0837 0.052 Uiso 1 1 calc R U . . .
C25 C 1.0050(4) 0.1732(2) 0.03370(8) 0.0452(7) Uani 1 1 d . . . . .
H25 H 1.0071 0.2269 0.0102 0.054 Uiso 1 1 calc R U . . .
C26 C 1.0009(3) 0.0340(2) 0.02346(7) 0.0272(5) Uani 1 1 d . . . . .
C27 C 0.9986(3) -0.0391(2) 0.05927(7) 0.0330(5) Uani 1 1 d . . . . .
H27 H 0.9935 -0.1344 0.0536 0.040 Uiso 1 1 calc R U . . .
C28 C 1.0035(3) 0.0247(2) 0.10250(7) 0.0311(5) Uani 1 1 d . . . . .
H28 H 1.0036 -0.0267 0.1266 0.037 Uiso 1 1 calc R U . . .
C29 C 1.0163(3) 0.2261(2) 0.15712(7) 0.0268(5) Uani 1 1 d . . . . .
C30 C 1.1364(4) 0.3328(3) 0.17043(8) 0.0413(6) Uani 1 1 d . . . . .
H30 H 1.2132 0.3613 0.1497 0.050 Uiso 1 1 calc R U . . .
C31 C 1.1440(4) 0.3979(3) 0.21391(8) 0.0419(6) Uani 1 1 d . . . . .
H31 H 1.2256 0.4720 0.2231 0.050 Uiso 1 1 calc R U . . .
C32 C 1.0329(3) 0.3556(2) 0.24435(7) 0.0286(5) Uani 1 1 d . . . . .
C33 C 0.9141(3) 0.2484(2) 0.23091(7) 0.0306(5) Uani 1 1 d . . . . .
H33 H 0.8382 0.2191 0.2517 0.037 Uiso 1 1 calc R U . . .
C34 C 0.9054(3) 0.1831(2) 0.18698(7) 0.0298(5) Uani 1 1 d . . . . .
H34 H 0.8235 0.1094 0.1776 0.036 Uiso 1 1 calc R U . . .
C35 C 0.9400(3) 0.3947(2) 0.31938(7) 0.0297(5) Uani 1 1 d . . . . .
H35A H 0.9669 0.3062 0.3278 0.036 Uiso 1 1 calc R U . . .
H35B H 0.8170 0.3900 0.3077 0.036 Uiso 1 1 calc R U . . .
C36 C 0.9721(3) 0.5028(2) 0.35962(7) 0.0319(5) Uani 1 1 d . . . . .
H36A H 0.9517 0.5911 0.3501 0.038 Uiso 1 1 calc R U . . .
H36B H 1.0951 0.5046 0.3712 0.038 Uiso 1 1 calc R U . . .
C37 C 0.8561(3) 0.4811(2) 0.39702(7) 0.0301(5) Uani 1 1 d . . . . .
H37A H 0.8750 0.3921 0.4061 0.036 Uiso 1 1 calc R U . . .
H37B H 0.7332 0.4808 0.3856 0.036 Uiso 1 1 calc R U . . .
C38 C 0.8904(3) 0.5888(2) 0.43802(7) 0.0292(5) Uani 1 1 d . . . . .
H38A H 1.0135 0.5889 0.4493 0.035 Uiso 1 1 calc R U . . .
H38B H 0.8719 0.6777 0.4288 0.035 Uiso 1 1 calc R U . . .
C39 C 0.7752(3) 0.5688(2) 0.47594(7) 0.0301(5) Uani 1 1 d . . . . .
H39A H 0.7931 0.4797 0.4850 0.036 Uiso 1 1 calc R U . . .
H39B H 0.6521 0.5693 0.4647 0.036 Uiso 1 1 calc R U . . .
C40 C 0.8103(3) 0.6760(2) 0.51708(7) 0.0294(5) Uani 1 1 d . . . . .
H40A H 0.9337 0.6763 0.5281 0.035 Uiso 1 1 calc R U . . .
H40B H 0.7908 0.7651 0.5081 0.035 Uiso 1 1 calc R U . . .
C41 C 0.6963(3) 0.6546(2) 0.55505(7) 0.0308(5) Uani 1 1 d . . . . .
H41A H 0.7143 0.5647 0.5636 0.037 Uiso 1 1 calc R U . . .
H41B H 0.5730 0.6556 0.5440 0.037 Uiso 1 1 calc R U . . .
C42 C 0.7317(3) 0.7595(2) 0.59679(7) 0.0300(5) Uani 1 1 d . . . . .
H42A H 0.8558 0.7607 0.6074 0.036 Uiso 1 1 calc R U . . .
H42B H 0.7096 0.8492 0.5886 0.036 Uiso 1 1 calc R U . . .
C43 C 0.6202(3) 0.7333(2) 0.63488(8) 0.0337(5) Uani 1 1 d . . . . .
H43A H 0.4964 0.7339 0.6243 0.040 Uiso 1 1 calc R U . . .
H43B H 0.6402 0.6425 0.6423 0.040 Uiso 1 1 calc R U . . .
C44 C 0.6549(3) 0.8343(2) 0.67744(8) 0.0339(5) Uani 1 1 d . . . . .
H44A H 0.7786 0.8341 0.6881 0.041 Uiso 1 1 calc R U . . .
H44B H 0.6337 0.9251 0.6702 0.041 Uiso 1 1 calc R U . . .
C45 C 0.5429(4) 0.8052(3) 0.71482(9) 0.0465(7) Uani 1 1 d . . . . .
H45A H 0.4193 0.8076 0.7043 0.056 Uiso 1 1 calc R U . . .
H45B H 0.5616 0.7132 0.7212 0.056 Uiso 1 1 calc R U . . .
C46 C 0.5783(5) 0.9017(4) 0.75785(10) 0.0637(9) Uani 1 1 d . . . . .
H46A H 0.7009 0.9017 0.7683 0.096 Uiso 1 1 calc R U . . .
H46B H 0.5053 0.8739 0.7808 0.096 Uiso 1 1 calc R U . . .
H46C H 0.5515 0.9923 0.7524 0.096 Uiso 1 1 calc R U . . .
B2 B 0.5046(4) 0.0591(4) 0.10756(14) 0.0622(10) Uani 1 1 d D . . . .
F5 F 0.3871(5) 0.1368(5) 0.12430(16) 0.1173(14) Uani 0.744(2) 1 d D . P A 1
F6 F 0.4376(6) -0.0366(3) 0.07079(12) 0.1057(12) Uani 0.744(2) 1 d D . P A 1
F7 F 0.6324(4) 0.1379(3) 0.09155(15) 0.0965(11) Uani 0.744(2) 1 d D . P A 1
F8 F 0.5847(5) -0.0188(3) 0.13662(11) 0.0784(9) Uani 0.744(2) 1 d D . P A 1
F5' F 0.3739(14) 0.0015(12) 0.1304(4) 0.1173(14) Uani 0.256(2) 1 d D . P A 2
F6' F 0.4094(16) 0.1106(9) 0.0753(3) 0.1057(12) Uani 0.256(2) 1 d D . P A 2
F7' F 0.5371(12) 0.1803(8) 0.1399(3) 0.0965(11) Uani 0.256(2) 1 d D . P A 2
F8' F 0.6353(12) -0.0107(9) 0.1110(4) 0.0784(9) Uani 0.256(2) 1 d D . P A 2
O3 O 0.4232(17) 0.0932(13) -0.0019(4) 0.199(5) Uiso 0.5 1 d . . P B -1
H3A H 0.4091 0.0133 0.0057 0.298 Uiso 0.5 1 d R U P B -1
H3B H 0.5362 0.1150 0.0111 0.298 Uiso 0.5 1 d R U P B -1

loop_
_atom_site_aniso_label
_atom_site_aniso_U_11
_atom_site_aniso_U_22
_atom_site_aniso_U_33
_atom_site_aniso_U_23
_atom_site_aniso_U_13
_atom_site_aniso_U_12
O1 0.0434(9) 0.0462(10) 0.0173(7) 0.0035(7) 0.0038(6) 0.0154(8)
N1 0.0284(9) 0.0286(9) 0.0194(9) 0.0018(7) 0.0032(7) 0.0027(7)
C1 0.0447(13) 0.0257(11) 0.0220(11) 0.0017(8) 0.0040(9) -0.0026(9)
C2 0.0474(14) 0.0282(11) 0.0234(11) 0.0055(9) 0.0018(9) -0.0023(10)
C3 0.0269(11) 0.0292(11) 0.0215(11) 0.0029(8) 0.0027(8) 0.0004(8)
C4 0.0528(15) 0.0270(11) 0.0221(11) 0.0016(9) 0.0063(10) 0.0054(10)
C5 0.0494(14) 0.0281(11) 0.0242(11) 0.0054(9) 0.0069(10) 0.0081(10)
C6 0.0307(11) 0.0294(11) 0.0174(10) 0.0030(8) 0.0024(8) 0.0003(8)
C7 0.0428(13) 0.0454(14) 0.0242(11) 0.0036(10) 0.0076(10) 0.0205(11)
C8 0.0443(14) 0.0520(15) 0.0233(11) 0.0073(10) 0.0011(10) 0.0220(12)
C9 0.0334(11) 0.0312(11) 0.0189(10) 0.0023(8) 0.0032(8) 0.0024(9)
C10 0.0332(11) 0.0278(11) 0.0226(10) -0.0001(8) 0.0045(8) 0.0068(9)
C11 0.0327(11) 0.0287(11) 0.0225(10) 0.0041(8) 0.0006(8) 0.0050(9)
C12 0.0389(12) 0.0329(12) 0.0213(11) 0.0013(9) 0.0058(9) 0.0075(10)
C13 0.0365(12) 0.0326(11) 0.0208(11) 0.0025(9) 0.0034(9) 0.0052(9)
C14 0.0371(12) 0.0312(11) 0.0215(11) 0.0015(9) 0.0030(9) 0.0053(9)
C15 0.0330(11) 0.0304(11) 0.0219(11) 0.0017(8) 0.0038(8) 0.0038(9)
C16 0.0364(12) 0.0302(11) 0.0236(11) 0.0013(9) 0.0037(9) 0.0042(9)
C17 0.0339(12) 0.0311(11) 0.0231(11) 0.0019(9) 0.0047(9) 0.0041(9)
C18 0.0359(12) 0.0314(11) 0.0239(11) 0.0017(9) 0.0046(9) 0.0059(9)
C19 0.0355(12) 0.0317(11) 0.0249(11) 0.0020(9) 0.0047(9) 0.0050(9)
C20 0.0386(13) 0.0351(12) 0.0253(11) 0.0022(9) 0.0057(9) 0.0068(10)
C21 0.0392(13) 0.0370(12) 0.0262(12) 0.0033(9) 0.0061(9) 0.0067(10)
C22 0.0514(15) 0.0460(15) 0.0286(12) -0.0021(11) 0.0091(11) 0.0114(12)
C23 0.069(2) 0.0638(19) 0.0309(14) -0.0018(13) 0.0150(13) 0.0087(16)
B1 0.0446(16) 0.0350(14) 0.0402(15) 0.0102(12) 0.0016(12) 0.0023(12)
F1 0.106(3) 0.0399(11) 0.0510(12) 0.0015(9) -0.0349(17) 0.0071(16)
F2 0.0550(13) 0.0849(18) 0.080(3) 0.037(2) 0.034(2) 0.0099(11)
F3 0.083(2) 0.0471(12) 0.0487(11) 0.0113(9) -0.0249(16) -0.0086(18)
F4 0.0387(12) 0.041(2) 0.140(4) 0.022(3) 0.0164(15) -0.0023(13)
F1' 0.106(3) 0.0399(11) 0.0510(12) 0.0015(9) -0.0349(17) 0.0071(16)
F2' 0.0550(13) 0.0849(18) 0.080(3) 0.037(2) 0.034(2) 0.0099(11)
F3' 0.083(2) 0.0471(12) 0.0487(11) 0.0113(9) -0.0249(16) -0.0086(18)
F4' 0.0387(12) 0.041(2) 0.140(4) 0.022(3) 0.0164(15) -0.0023(13)
O2 0.0502(10) 0.0361(9) 0.0190(8) -0.0050(6) 0.0083(7) -0.0068(7)
N2 0.0344(10) 0.0248(9) 0.0187(9) 0.0005(7) 0.0043(7) 0.0009(7)
C24 0.083(2) 0.0225(11) 0.0249(12) 0.0026(9) 0.0096(12) 0.0026(12)
C25 0.089(2) 0.0257(12) 0.0217(11) 0.0038(9) 0.0092(12) 0.0025(12)
C26 0.0359(12) 0.0246(10) 0.0207(11) 0.0003(8) 0.0040(8) 0.0021(9)
C27 0.0532(15) 0.0218(10) 0.0237(11) 0.0008(8) 0.0038(10) 0.0043(10)
C28 0.0473(14) 0.0249(11) 0.0217(10) 0.0046(8) 0.0037(9) 0.0042(9)
C29 0.0360(12) 0.0252(10) 0.0184(10) -0.0001(8) 0.0027(8) 0.0022(9)
C30 0.0540(15) 0.0421(14) 0.0248(12) -0.0034(10) 0.0151(10) -0.0165(12)
C31 0.0522(15) 0.0400(14) 0.0288(12) -0.0067(10) 0.0100(11) -0.0201(12)
C32 0.0389(12) 0.0283(11) 0.0175(10) -0.0009(8) 0.0033(8) 0.0010(9)
C33 0.0381(12) 0.0331(12) 0.0209(10) 0.0029(9) 0.0082(9) -0.0017(9)
C34 0.0361(12) 0.0282(11) 0.0236(11) -0.0010(8) 0.0053(9) -0.0037(9)
C35 0.0441(13) 0.0284(11) 0.0172(10) 0.0033(8) 0.0044(9) 0.0033(9)
C36 0.0454(13) 0.0283(11) 0.0209(10) -0.0006(9) 0.0042(9) 0.0029(10)
C37 0.0393(12) 0.0291(11) 0.0208(10) -0.0006(8) 0.0033(9) 0.0032(9)
C38 0.0370(12) 0.0291(11) 0.0204(10) -0.0005(8) 0.0024(9) 0.0033(9)
C39 0.0366(12) 0.0298(11) 0.0229(11) -0.0008(9) 0.0048(9) 0.0023(9)
C40 0.0351(12) 0.0289(11) 0.0231(11) -0.0007(9) 0.0027(9) 0.0033(9)
C41 0.0347(12) 0.0308(11) 0.0260(11) -0.0009(9) 0.0059(9) 0.0027(9)
C42 0.0339(12) 0.0305(11) 0.0248(11) -0.0003(9) 0.0046(9) 0.0032(9)
C43 0.0370(13) 0.0335(12) 0.0295(12) -0.0016(9) 0.0098(10) 0.0014(10)
C44 0.0382(13) 0.0368(12) 0.0260(11) -0.0011(9) 0.0084(9) 0.0040(10)
C45 0.0524(16) 0.0524(16) 0.0345(14) 0.0002(12) 0.0178(12) -0.0007(13)
C46 0.082(2) 0.074(2) 0.0326(15) -0.0078(14) 0.0204(15) 0.0034(18)
B2 0.0373(18) 0.067(2) 0.080(3) 0.003(2) -0.0024(17) 0.0064(16)
F5 0.092(2) 0.118(3) 0.148(3) 0.013(3) 0.040(2) 0.043(2)
F6 0.158(4) 0.0681(18) 0.081(2) 0.0026(16) -0.026(2) -0.019(2)
F7 0.0588(16) 0.0650(17) 0.176(4) 0.050(2) 0.0158(18) 0.0051(13)
F8 0.097(2) 0.0472(13) 0.084(2) -0.0084(16) -0.0037(18) -0.0048(14)
F5' 0.092(2) 0.118(3) 0.148(3) 0.013(3) 0.040(2) 0.043(2)
F6' 0.158(4) 0.0681(18) 0.081(2) 0.0026(16) -0.026(2) -0.019(2)
F7' 0.0588(16) 0.0650(17) 0.176(4) 0.050(2) 0.0158(18) 0.0051(13)
F8' 0.097(2) 0.0472(13) 0.084(2) -0.0084(16) -0.0037(18) -0.0048(14)

loop_
_atom_type_symbol
_atom_type_description
_atom_type_scat_dispersion_real
_atom_type_scat_dispersion_imag
_atom_type_scat_source
C C 0.0181 0.0091 'International Tables Vol C Tables 4.2.6.8 and 6.1.1.4'
H H 0.0000 0.0000 'International Tables Vol C Tables 4.2.6.8 and 6.1.1.4'
B B 0.0090 0.0039 'International Tables Vol C Tables 4.2.6.8 and 6.1.1.4'
N N 0.0311 0.0180 'International Tables Vol C Tables 4.2.6.8 and 6.1.1.4'
O O 0.0492 0.0322 'International Tables Vol C Tables 4.2.6.8 and 6.1.1.4'
F F 0.0727 0.0534 'International Tables Vol C Tables 4.2.6.8 and 6.1.1.4'

loop_
_geom_angle_atom_site_label_1
_geom_angle_atom_site_label_2
_geom_angle_atom_site_label_3
_geom_angle
_geom_angle_site_symmetry_3
C9 O1 C12 117.66(17) .
C1 N1 C5 120.43(19) .
C1 N1 C6 120.69(18) .
C5 N1 C6 118.87(18) .
N1 C1 C2 120.8(2) .
C1 C2 C3 120.6(2) .
C2 C3 C4 117.3(2) .
C2 C3 C3 121.6(2) 2_665
C4 C3 C3 121.1(2) 2_665
C5 C4 C3 120.4(2) .
N1 C5 C4 120.6(2) .
C11 C6 C7 120.9(2) .
C11 C6 N1 119.71(19) .
C7 C6 N1 119.38(19) .
C8 C7 C6 119.3(2) .
C7 C8 C9 120.5(2) .
O1 C9 C10 125.1(2) .
O1 C9 C8 115.2(2) .
C10 C9 C8 119.7(2) .
C9 C10 C11 119.9(2) .
C6 C11 C10 119.7(2) .
O1 C12 C13 107.91(18) .
C12 C13 C14 112.18(19) .
C13 C14 C15 113.08(19) .
C14 C15 C16 113.52(19) .
C17 C16 C15 113.81(19) .
C16 C17 C18 113.55(19) .
C19 C18 C17 114.00(19) .
C18 C19 C20 113.16(19) .
C21 C20 C19 114.3(2) .
C22 C21 C20 113.5(2) .
C23 C22 C21 114.2(2) .
F2' B1 F4' 116.7(10) .
F2' B1 F3' 112.1(7) .
F4' B1 F3' 96.0(12) .
F2' B1 F1' 103.0(8) .
F4' B1 F1' 123.7(9) .
F3' B1 F1' 104.6(7) .
F3 B1 F1 111.9(2) .
F3 B1 F2 109.1(3) .
F1 B1 F2 112.6(3) .
F3 B1 F4 112.9(4) .
F1 B1 F4 107.8(3) .
F2 B1 F4 102.3(3) .
C32 O2 C35 118.38(17) .
C28 N2 C24 120.14(19) .
C28 N2 C29 120.46(18) .
C24 N2 C29 119.39(19) .
N2 C24 C25 120.9(2) .
C24 C25 C26 120.4(2) .
C27 C26 C25 117.1(2) .
C27 C26 C26 121.2(2) 2_755
C25 C26 C26 121.7(3) 2_755
C28 C27 C26 120.7(2) .
N2 C28 C27 120.7(2) .
C34 C29 C30 120.7(2) .
C34 C29 N2 120.10(19) .
C30 C29 N2 119.18(19) .
C31 C30 C29 119.6(2) .
C30 C31 C32 120.3(2) .
O2 C32 C33 125.5(2) .
O2 C32 C31 114.7(2) .
C33 C32 C31 119.8(2) .
C32 C33 C34 120.0(2) .
C29 C34 C33 119.6(2) .
O2 C35 C36 106.87(18) .
C35 C36 C37 112.54(19) .
C36 C37 C38 112.65(19) .
C39 C38 C37 113.46(19) .
C38 C39 C40 113.45(19) .
C41 C40 C39 113.18(19) .
C40 C41 C42 113.93(19) .
C43 C42 C41 112.96(19) .
C44 C43 C42 114.4(2) .
C45 C44 C43 113.3(2) .
C46 C45 C44 114.3(2) .
F8' B2 F6' 139.0(8) .
F5 B2 F7 108.7(4) .
F5 B2 F8 116.3(4) .
F7 B2 F8 108.3(3) .
F8' B2 F5' 106.5(7) .
F6' B2 F5' 101.6(8) .
F5 B2 F6 113.1(4) .
F7 B2 F6 106.6(4) .
F8 B2 F6 103.3(3) .
F8' B2 F7' 107.2(6) .
F6' B2 F7' 98.8(6) .
F5' B2 F7' 95.8(7) .

loop_
_geom_bond_atom_site_label_1
_geom_bond_atom_site_label_2
_geom_bond_distance
_geom_bond_site_symmetry_2
O1 C9 1.371(3) .
O1 C12 1.427(3) .
N1 C1 1.341(3) .
N1 C5 1.352(3) .
N1 C6 1.450(3) .
C1 C2 1.370(3) .
C2 C3 1.390(3) .
C3 C4 1.398(3) .
C3 C3 1.488(4) 2_665
C4 C5 1.368(3) .
C6 C11 1.377(3) .
C6 C7 1.386(3) .
C7 C8 1.377(3) .
C8 C9 1.392(3) .
C9 C10 1.383(3) .
C10 C11 1.391(3) .
C12 C13 1.513(3) .
C13 C14 1.524(3) .
C14 C15 1.524(3) .
C15 C16 1.525(3) .
C16 C17 1.524(3) .
C17 C18 1.525(3) .
C18 C19 1.522(3) .
C19 C20 1.523(3) .
C20 C21 1.520(3) .
C21 C22 1.518(3) .
C22 C23 1.517(4) .
B1 F2' 1.324(9) .
B1 F4' 1.325(9) .
B1 F3' 1.358(8) .
B1 F1' 1.379(7) .
B1 F3 1.386(4) .
B1 F1 1.387(4) .
B1 F2 1.402(4) .
B1 F4 1.405(4) .
O2 C32 1.370(3) .
O2 C35 1.427(3) .
N2 C28 1.341(3) .
N2 C24 1.349(3) .
N2 C29 1.447(3) .
C24 C25 1.366(3) .
C25 C26 1.392(3) .
C26 C27 1.390(3) .
C26 C26 1.482(4) 2_755
C27 C28 1.367(3) .
C29 C34 1.378(3) .
C29 C30 1.381(3) .
C30 C31 1.377(3) .
C31 C32 1.389(3) .
C32 C33 1.379(3) .
C33 C34 1.390(3) .
C35 C36 1.511(3) .
C36 C37 1.516(3) .
C37 C38 1.526(3) .
C38 C39 1.521(3) .
C39 C40 1.527(3) .
C40 C41 1.520(3) .
C41 C42 1.527(3) .
C42 C43 1.522(3) .
C43 C44 1.522(3) .
C44 C45 1.514(3) .
C45 C46 1.509(4) .
B2 F8' 1.269(8) .
B2 F5 1.309(5) .
B2 F6' 1.360(8) .
B2 F7 1.387(5) .
B2 F8 1.394(5) .
B2 F5' 1.403(8) .
B2 F6 1.415(5) .
B2 F7' 1.452(8) .
